data_4110590
loop_
_publ_author_name
'Simon K. Brayshaw'
'Michael J. Ingleson'
'Jennifer C. Green'
'J. Scott McIndoe'
'Paul R. Raithby'
'Gabriele Kociok-K\"ohn'
'Andrew S. Weller'

_publ_contact_author_address
;Department of Chemistry
University of Bath
Bath, BA2 7AY
United Kingdom
;
_publ_contact_author_email a.s.weller@bath.ac.uk
_publ_contact_author_fax '44 1225 82 6231'
_publ_contact_author_name 'Andrew S.Weller'
_publ_contact_author_phone '44 1225 38 3394'
_publ_section_title
;
 High Hydride Count Rhodium Octahedra, [Rh6(PR3)6H12][BArF4]2: Synthesis,
 Structures, and Reversible Hydrogen Uptake under Mild Conditions
;
_journal_name_full 'Journal of the American Chemical Society'
_journal_page_first 6247
_journal_page_last 6263
_journal_paper_doi 10.1021/ja0604663
_journal_volume 128
_journal_year 2006
_chemical_formula_moiety '[(C54 H137 P6 Rh6)+2(B C32 H12 F24)-(C6 H5 F)]'
_chemical_formula_sum 'C124 H166 B2 F49 P6 Rh6'
_chemical_formula_weight 3412.47
_chemical_name_common 'Compound 1a'
_chemical_name_systematic
;
 ?
;
_space_group_IT_number 2
_symmetry_cell_setting triclinic
_symmetry_space_group_name_Hall '-P 1'
_symmetry_space_group_name_H-M 'P -1'
_atom_sites_solution_hydrogens geom
_atom_sites_solution_primary direct
_atom_sites_solution_secondary difmap
_audit_creation_method SHELXL-97
_cell_angle_alpha 73.208(4)
_cell_angle_beta 68.263(4)
_cell_angle_gamma 88.452(3)
_cell_formula_units_Z 1
_cell_length_a 13.34660(10)
_cell_length_b 17.3989(2)
_cell_length_c 17.84250(10)
_cell_measurement_reflns_used 67043
_cell_measurement_temperature 150(2)
_cell_measurement_theta_max 28.28
_cell_measurement_theta_min 2.91
_cell_volume 3669.66(15)
_computing_cell_refinement 'HKL Scalepack (Otwinowski & Minor 1997)'
_computing_data_collection 'Collect, Nonius program suite version 1.9 (1997)'
_computing_data_reduction 'Denzo and Scalepack (Otwinowski & Minor, 1997)'
_computing_molecular_graphics 'ORTEP3 for Windows - L. J. Farrugia, J. Appl. Crystallogr. 1997, 30, 565'
_computing_publication_material 'SHELX97-2, G. M. Sheldrick'
_computing_structure_refinement
;
 SHELX97-2 Program for Crystal Structure Analysis. G. M. Sheldrick,
 Institut f. Anorg. Chemie der Universit\"at, Tammanstrasse 4, 
 D-3400 G\"ottingen, Germany, 1998.
;
_computing_structure_solution
; 
 SIR97- Altomare A., Burla M.C., Camalli M., Cascarano G.L., Giacovazzo C. , 
 Guagliardi A., Moliterni A.G.G., Polidori G.,Spagna R. 
 (1999) J. Appl. Cryst. 32, 115-119.
;
_diffrn_ambient_temperature 150(2)
_diffrn_measured_fraction_theta_full 0.985
_diffrn_measured_fraction_theta_max 0.985
_diffrn_measurement_device_type 'Nonius Kappa CCD'
_diffrn_measurement_method '423 1.5 degree images with \f and \w scans'
_diffrn_radiation_monochromator graphite
_diffrn_radiation_source 'fine-focus sealed tube'
_diffrn_radiation_type MoK\a
_diffrn_radiation_wavelength 0.71073
_diffrn_reflns_av_R_equivalents 0.0433
_diffrn_reflns_av_sigmaI/netI 0.0372
_diffrn_reflns_limit_h_max 17
_diffrn_reflns_limit_h_min -17
_diffrn_reflns_limit_k_max 22
_diffrn_reflns_limit_k_min -23
_diffrn_reflns_limit_l_max 23
_diffrn_reflns_limit_l_min -23
_diffrn_reflns_number 68058
_diffrn_reflns_theta_full 28.31
_diffrn_reflns_theta_max 28.31
_diffrn_reflns_theta_min 3.08
_diffrn_standards_decay_% 0
_diffrn_standards_number 0
_exptl_absorpt_coefficient_mu 0.830
_exptl_absorpt_correction_type none
_exptl_crystal_colour yellow
_exptl_crystal_density_diffrn 1.544
_exptl_crystal_description plate
_exptl_crystal_F_000 1721
_exptl_crystal_size_max 0.35
_exptl_crystal_size_mid 0.15
_exptl_crystal_size_min 0.10
_refine_diff_density_max 0.788
_refine_diff_density_min -0.775
_refine_diff_density_rms 0.146
_refine_ls_extinction_method none
_refine_ls_goodness_of_fit_ref 1.025
_refine_ls_hydrogen_treatment mixed
_refine_ls_matrix_type full
_refine_ls_number_parameters 980
_refine_ls_number_reflns 17997
_refine_ls_number_restraints 0
_refine_ls_restrained_S_all 1.025
_refine_ls_R_factor_all 0.0398
_refine_ls_R_factor_gt 0.0319
_refine_ls_shift/su_max 0.003
_refine_ls_shift/su_mean 0.000
_refine_ls_structure_factor_coef Fsqd
_refine_ls_weighting_details 'calc w=1/[\s^2^(Fo^2^)+(0.0296P)^2^+4.0612P] where P=(Fo^2^+2Fc^2^)/3'
_refine_ls_weighting_scheme calc
_refine_ls_wR_factor_gt 0.0739
_refine_ls_wR_factor_ref 0.0770
_reflns_number_gt 15980
_reflns_number_total 17997
_reflns_threshold_expression >2sigma(I)
_cod_data_source_file ja0604663si20060201_035932_1.cif
_cod_data_source_block k05asw6
_cod_original_cell_volume 3669.66(5)
_cod_database_code 4110590

loop_
_symmetry_equiv_pos_as_xyz
'x, y, z'
'-x, -y, -z'

loop_
_atom_site_label
_atom_site_type_symbol
_atom_site_fract_x
_atom_site_fract_y
_atom_site_fract_z
_atom_site_U_iso_or_equiv
_atom_site_adp_type
_atom_site_occupancy
_atom_site_symmetry_multiplicity
_atom_site_calc_flag
_atom_site_refinement_flags
_atom_site_disorder_assembly
_atom_site_disorder_group
Rh1 Rh 0.058819(12) 0.087660(9) 0.520022(10) 0.01665(4) Uani 1 1 d . . .
Rh2 Rh -0.017347(12) -0.066651(9) 0.611293(9) 0.01674(4) Uani 1 1 d . . .
Rh3 Rh -0.143298(12) 0.033782(9) 0.545813(10) 0.01680(4) Uani 1 1 d . . .
H100 H 0.037(3) 0.0119(19) 0.626(2) 0.052(9) Uiso 1 1 d . . .
H200 H 0.103(3) -0.096(2) 0.573(2) 0.060(10) Uiso 1 1 d . . .
H300 H 0.070(3) 0.147(2) 0.417(2) 0.056(9) Uiso 1 1 d . . .
H400 H 0.192(2) 0.0470(17) 0.4731(18) 0.042(8) Uiso 1 1 d . . .
H500 H -0.154(2) -0.0201(18) 0.6371(19) 0.043(8) Uiso 1 1 d . . .
H600 H -0.071(3) 0.1120(19) 0.564(2) 0.050(9) Uiso 1 1 d . . .
P1 P 0.12079(5) 0.19519(3) 0.54101(4) 0.02113(11) Uani 1 1 d . . .
P2 P -0.02972(5) -0.14186(3) 0.74055(3) 0.02234(11) Uani 1 1 d . . .
P3 P -0.31252(4) 0.06556(4) 0.60652(4) 0.02285(11) Uani 1 1 d . . .
C1 C 0.0853(2) 0.29034(14) 0.48107(16) 0.0312(5) Uani 1 1 d . . .
H1 H 0.1141 0.2896 0.4210 0.037 Uiso 1 1 calc R . .
C2 C -0.0362(2) 0.29600(17) 0.50464(19) 0.0412(6) Uani 1 1 d . . .
H2A H -0.0695 0.2464 0.5048 0.062 Uiso 1 1 calc R . .
H2B H -0.0487 0.3422 0.4632 0.062 Uiso 1 1 calc R . .
H2C H -0.0684 0.3031 0.5610 0.062 Uiso 1 1 calc R . .
C3 C 0.1385(3) 0.36734(17) 0.4795(3) 0.0654(11) Uani 1 1 d . . .
H3A H 0.2165 0.3632 0.4641 0.098 Uiso 1 1 calc R . .
H3B H 0.1072 0.3751 0.5357 0.098 Uiso 1 1 calc R . .
H3C H 0.1261 0.4134 0.4379 0.098 Uiso 1 1 calc R . .
C4 C 0.0770(2) 0.18713(14) 0.65492(15) 0.0289(5) Uani 1 1 d . . .
H4 H 0.0939 0.1323 0.6823 0.035 Uiso 1 1 calc R . .
C5 C -0.0451(2) 0.18821(19) 0.69805(17) 0.0428(7) Uani 1 1 d . . .
H5A H -0.0826 0.1498 0.6844 0.064 Uiso 1 1 calc R . .
H5B H -0.0659 0.2425 0.6781 0.064 Uiso 1 1 calc R . .
H5C H -0.0653 0.1731 0.7594 0.064 Uiso 1 1 calc R . .
C6 C 0.1387(3) 0.2463(2) 0.67537(18) 0.0547(9) Uani 1 1 d . . .
H6A H 0.2168 0.2444 0.6471 0.082 Uiso 1 1 calc R . .
H6B H 0.1194 0.2313 0.7367 0.082 Uiso 1 1 calc R . .
H6C H 0.1192 0.3011 0.6554 0.082 Uiso 1 1 calc R . .
C7 C 0.26964(19) 0.20671(15) 0.50292(16) 0.0305(5) Uani 1 1 d . . .
H7 H 0.2903 0.2549 0.5158 0.037 Uiso 1 1 calc R . .
C8 C 0.3229(2) 0.22232(19) 0.40705(18) 0.0434(7) Uani 1 1 d . . .
H8A H 0.2946 0.2695 0.3784 0.065 Uiso 1 1 calc R . .
H8B H 0.3067 0.1751 0.3927 0.065 Uiso 1 1 calc R . .
H8C H 0.4015 0.2324 0.3887 0.065 Uiso 1 1 calc R . .
C9 C 0.3130(2) 0.13381(16) 0.5493(2) 0.0402(6) Uani 1 1 d . . .
H9A H 0.2784 0.1250 0.6104 0.060 Uiso 1 1 calc R . .
H9B H 0.3915 0.1437 0.5313 0.060 Uiso 1 1 calc R . .
H9C H 0.2967 0.0859 0.5360 0.060 Uiso 1 1 calc R . .
C10 C -0.13164(19) -0.10537(15) 0.82346(14) 0.0291(5) Uani 1 1 d . . .
H10 H -0.1945 -0.0939 0.8055 0.035 Uiso 1 1 calc R . .
C11 C -0.1779(2) -0.16588(18) 0.91264(15) 0.0406(6) Uani 1 1 d . . .
H11A H -0.2028 -0.2169 0.9095 0.061 Uiso 1 1 calc R . .
H11B H -0.2390 -0.1442 0.9490 0.061 Uiso 1 1 calc R . .
H11C H -0.1215 -0.1751 0.9363 0.061 Uiso 1 1 calc R . .
C12 C -0.0931(2) -0.02510(16) 0.82743(17) 0.0376(6) Uani 1 1 d . . .
H12A H -0.0642 0.0132 0.7704 0.056 Uiso 1 1 calc R . .
H12B H -0.0364 -0.0337 0.8507 0.056 Uiso 1 1 calc R . .
H12C H -0.1542 -0.0034 0.8637 0.056 Uiso 1 1 calc R . .
C13 C 0.1013(2) -0.14766(17) 0.75426(15) 0.0333(5) Uani 1 1 d . . .
H13 H 0.1475 -0.1759 0.7139 0.040 Uiso 1 1 calc R . .
C14 C 0.1628(2) -0.06568(19) 0.72927(18) 0.0424(7) Uani 1 1 d . . .
H14A H 0.1670 -0.0338 0.6729 0.064 Uiso 1 1 calc R . .
H14B H 0.2362 -0.0734 0.7285 0.064 Uiso 1 1 calc R . .
H14C H 0.1248 -0.0372 0.7704 0.064 Uiso 1 1 calc R . .
C15 C 0.0947(3) -0.1986(2) 0.84198(19) 0.0575(9) Uani 1 1 d . . .
H15A H 0.0559 -0.2513 0.8570 0.086 Uiso 1 1 calc R . .
H15B H 0.0559 -0.1711 0.8837 0.086 Uiso 1 1 calc R . .
H15C H 0.1680 -0.2061 0.8414 0.086 Uiso 1 1 calc R . .
C16 C -0.0791(2) -0.24806(14) 0.76607(15) 0.0304(5) Uani 1 1 d . . .
H16 H -0.0871 -0.2761 0.8257 0.037 Uiso 1 1 calc R . .
C17 C -0.1904(2) -0.25441(16) 0.76117(17) 0.0390(6) Uani 1 1 d . . .
H17A H -0.2409 -0.2266 0.7981 0.058 Uiso 1 1 calc R . .
H17B H -0.2172 -0.3113 0.7795 0.058 Uiso 1 1 calc R . .
H17C H -0.1844 -0.2293 0.7028 0.058 Uiso 1 1 calc R . .
C18 C 0.0022(2) -0.29132(16) 0.70899(17) 0.0398(6) Uani 1 1 d . . .
H18A H 0.0727 -0.2867 0.7133 0.060 Uiso 1 1 calc R . .
H18B H 0.0095 -0.2665 0.6502 0.060 Uiso 1 1 calc R . .
H18C H -0.0239 -0.3484 0.7271 0.060 Uiso 1 1 calc R . .
C19 C -0.41290(18) -0.02410(15) 0.65868(16) 0.0320(5) Uani 1 1 d . . .
H19 H -0.4048 -0.0497 0.6135 0.038 Uiso 1 1 calc R . .
C20 C -0.5313(2) -0.0059(2) 0.6908(2) 0.0602(9) Uani 1 1 d . . .
H20A H -0.5449 0.0353 0.6458 0.090 Uiso 1 1 calc R . .
H20B H -0.5467 0.0138 0.7397 0.090 Uiso 1 1 calc R . .
H20C H -0.5783 -0.0552 0.7074 0.090 Uiso 1 1 calc R . .
C21 C -0.3914(2) -0.08891(17) 0.72799(17) 0.0397(6) Uani 1 1 d . . .
H21A H -0.3157 -0.1010 0.7068 0.060 Uiso 1 1 calc R . .
H21B H -0.4390 -0.1379 0.7447 0.060 Uiso 1 1 calc R . .
H21C H -0.4056 -0.0695 0.7771 0.060 Uiso 1 1 calc R . .
C22 C -0.35936(19) 0.13216(15) 0.52657(15) 0.0295(5) Uani 1 1 d . . .
H22 H -0.4329 0.1469 0.5573 0.035 Uiso 1 1 calc R . .
C23 C -0.3694(2) 0.08985(18) 0.46540(18) 0.0389(6) Uani 1 1 d . . .
H23A H -0.4177 0.0402 0.4974 0.058 Uiso 1 1 calc R . .
H23B H -0.2977 0.0766 0.4327 0.058 Uiso 1 1 calc R . .
H23C H -0.3992 0.1255 0.4268 0.058 Uiso 1 1 calc R . .
C24 C -0.2844(2) 0.21024(16) 0.47819(17) 0.0366(6) Uani 1 1 d . . .
H24A H -0.2792 0.2367 0.5184 0.055 Uiso 1 1 calc R . .
H24B H -0.3139 0.2463 0.4396 0.055 Uiso 1 1 calc R . .
H24C H -0.2123 0.1977 0.4456 0.055 Uiso 1 1 calc R . .
C25 C -0.3234(2) 0.12531(16) 0.67987(16) 0.0324(5) Uani 1 1 d . . .
H25 H -0.2608 0.1675 0.6491 0.039 Uiso 1 1 calc R . .
C26 C -0.4248(3) 0.1719(2) 0.7017(2) 0.0544(8) Uani 1 1 d . . .
H26A H -0.4334 0.2030 0.6494 0.082 Uiso 1 1 calc R . .
H26B H -0.4167 0.2086 0.7321 0.082 Uiso 1 1 calc R . .
H26C H -0.4888 0.1337 0.7374 0.082 Uiso 1 1 calc R . .
C27 C -0.3078(2) 0.07704(19) 0.76032(17) 0.0425(6) Uani 1 1 d . . .
H27A H -0.2425 0.0483 0.7455 0.064 Uiso 1 1 calc R . .
H27B H -0.3709 0.0381 0.7964 0.064 Uiso 1 1 calc R . .
H27C H -0.2998 0.1137 0.7908 0.064 Uiso 1 1 calc R . .
B B 0.3109(2) 0.35915(15) 0.81642(16) 0.0245(5) Uani 1 1 d . . .
C31 C 0.32274(18) 0.38990(13) 0.71735(14) 0.0237(4) Uani 1 1 d . . .
C32 C 0.24921(18) 0.44065(13) 0.69383(15) 0.0264(5) Uani 1 1 d . . .
H32 H 0.1941 0.4577 0.7360 0.032 Uiso 1 1 calc R . .
C33 C 0.25361(19) 0.46693(13) 0.61171(15) 0.0264(5) Uani 1 1 d . . .
C34 C 0.1723(2) 0.52239(16) 0.59299(17) 0.0364(6) Uani 1 1 d . . .
C35 C 0.33195(19) 0.44366(13) 0.54774(15) 0.0260(5) Uani 1 1 d . . .
H35 H 0.3359 0.4623 0.4911 0.031 Uiso 1 1 calc R . .
C36 C 0.40437(18) 0.39213(13) 0.56966(14) 0.0246(4) Uani 1 1 d . . .
C37 C 0.4913(2) 0.36431(15) 0.50382(16) 0.0329(5) Uani 1 1 d . . .
C38 C 0.39937(18) 0.36537(13) 0.65247(14) 0.0248(4) Uani 1 1 d . . .
H38 H 0.4496 0.3293 0.6653 0.030 Uiso 1 1 calc R . .
C41 C 0.42537(19) 0.33425(14) 0.82744(14) 0.0275(5) Uani 1 1 d . A .
C42 C 0.5256(2) 0.37578(16) 0.77002(15) 0.0324(5) Uani 1 1 d . . .
H42 H 0.5283 0.4165 0.7204 0.039 Uiso 1 1 calc R . .
C43 C 0.6211(2) 0.3591(2) 0.78362(17) 0.0422(7) Uani 1 1 d . A .
C44 C 0.7264(3) 0.4052(3) 0.7197(2) 0.0735(13) Uani 1 1 d . . .
C45 C 0.6218(2) 0.3009(2) 0.85396(19) 0.0504(8) Uani 1 1 d . . .
H45 H 0.6875 0.2890 0.8623 0.060 Uiso 1 1 calc R A .
C46 C 0.5246(2) 0.2600(2) 0.91220(19) 0.0509(8) Uani 1 1 d . A .
C47 C 0.5215(4) 0.1969(4) 0.9912(3) 0.0939(18) Uani 1 1 d . . .
C48 C 0.4289(2) 0.27627(17) 0.89881(16) 0.0377(6) Uani 1 1 d . . .
H48 H 0.3633 0.2467 0.9401 0.045 Uiso 1 1 calc R A .
C51 C 0.27632(19) 0.43308(14) 0.85803(15) 0.0274(5) Uani 1 1 d . A .
C52 C 0.3228(2) 0.51213(15) 0.81049(16) 0.0341(5) Uani 1 1 d . . .
H52 H 0.3708 0.5222 0.7533 0.041 Uiso 1 1 calc R . .
C53 C 0.3008(2) 0.57590(16) 0.84442(17) 0.0399(6) Uani 1 1 d . A .
C54 C 0.3507(4) 0.6589(2) 0.7890(2) 0.0640(11) Uani 1 1 d . . .
C55 C 0.2309(2) 0.56412(16) 0.92781(18) 0.0418(6) Uani 1 1 d . . .
H55 H 0.2155 0.6077 0.9512 0.050 Uiso 1 1 calc R A .
C56 C 0.1847(2) 0.48694(16) 0.97552(16) 0.0359(6) Uani 1 1 d . A .
C57 C 0.1078(3) 0.47197(18) 1.06607(18) 0.0490(8) Uani 1 1 d . . .
C58 C 0.2075(2) 0.42280(15) 0.94187(15) 0.0299(5) Uani 1 1 d . . .
H58 H 0.1753 0.3703 0.9770 0.036 Uiso 1 1 calc R A .
C61 C 0.21781(18) 0.28257(14) 0.85891(13) 0.0242(4) Uani 1 1 d . A .
C62 C 0.10702(18) 0.29269(14) 0.88455(14) 0.0260(5) Uani 1 1 d . . .
H62 H 0.0843 0.3451 0.8836 0.031 Uiso 1 1 calc R . .
C63 C 0.02876(19) 0.22862(15) 0.91142(15) 0.0280(5) Uani 1 1 d . A .
C64 C -0.0882(2) 0.24454(17) 0.93258(19) 0.0389(6) Uani 1 1 d . . .
C65 C 0.0579(2) 0.15108(15) 0.91494(15) 0.0298(5) Uani 1 1 d . . .
H65 H 0.0046 0.1072 0.9344 0.036 Uiso 1 1 calc R A .
C66 C 0.1669(2) 0.13945(14) 0.88925(15) 0.0291(5) Uani 1 1 d . A .
C67 C 0.2029(2) 0.05709(17) 0.8904(2) 0.0459(7) Uani 1 1 d . . .
C68 C 0.24466(19) 0.20360(14) 0.86105(14) 0.0269(5) Uani 1 1 d . . .
H68 H 0.3189 0.1937 0.8425 0.032 Uiso 1 1 calc R A .
F1 F 0.07253(15) 0.48737(13) 0.63096(16) 0.0739(6) Uani 1 1 d . . .
F2 F 0.19071(18) 0.54966(13) 0.51104(12) 0.0669(6) Uani 1 1 d . . .
F3 F 0.17170(16) 0.58716(11) 0.61858(13) 0.0564(5) Uani 1 1 d . . .
F4 F 0.47450(13) 0.28516(10) 0.51518(12) 0.0492(4) Uani 1 1 d . . .
F5 F 0.5005(2) 0.40310(15) 0.42555(11) 0.0819(8) Uani 1 1 d . . .
F6 F 0.58879(12) 0.37260(10) 0.50644(11) 0.0449(4) Uani 1 1 d . . .
F8 F 0.71665(19) 0.46702(18) 0.66423(18) 0.1054(10) Uani 1 1 d . A .
F10 F 0.4797(6) 0.1269(3) 0.9979(5) 0.222(3) Uani 1 1 d . A .
F15 F 0.3506(2) 0.71008(12) 0.83098(14) 0.0780(7) Uani 1 1 d . A .
F16 F 0.02986(17) 0.41289(12) 1.09101(12) 0.0675(6) Uani 1 1 d . A .
F17 F 0.1566(2) 0.44516(18) 1.11987(12) 0.0883(8) Uani 1 1 d . A .
F19 F -0.12099(14) 0.28801(13) 0.98490(12) 0.0573(5) Uani 1 1 d . A .
F7 F 0.7620(13) 0.4571(12) 0.7532(10) 0.174(9) Uani 0.396(11) 1 d P A 1
F9 F 0.8002(11) 0.3642(9) 0.6953(14) 0.167(12) Uani 0.396(11) 1 d P A 1
F11 F 0.6017(6) 0.2114(10) 1.0138(6) 0.099(5) Uani 0.396(11) 1 d P A 1
F12 F 0.516(4) 0.2198(13) 1.0482(14) 0.326(18) Uani 0.396(11) 1 d P A 1
F13 F 0.330(2) 0.6886(12) 0.7361(15) 0.126(9) Uani 0.396(11) 1 d P A 1
F14 F 0.4709(13) 0.6525(11) 0.7529(12) 0.088(5) Uani 0.396(11) 1 d P A 1
F18 F 0.0817(18) 0.5372(9) 1.0860(9) 0.173(9) Uani 0.396(11) 1 d P A 1
F20 F -0.103(2) 0.3011(16) 0.8656(16) 0.076(6) Uani 0.396(11) 1 d P A 1
F21 F -0.1527(9) 0.1768(7) 0.9911(6) 0.055(2) Uani 0.396(11) 1 d P A 1
F22 F 0.2711(16) 0.0526(9) 0.8216(11) 0.110(9) Uani 0.396(11) 1 d P A 1
F23 F 0.1214(11) 0.0002(8) 0.9130(8) 0.046(2) Uani 0.396(11) 1 d P A 1
F24 F 0.2851(7) 0.0415(6) 0.9057(8) 0.064(3) Uani 0.396(11) 1 d P A 1
F7A F 0.7960(6) 0.4123(9) 0.7494(5) 0.156(6) Uani 0.604(11) 1 d P A 2
F9A F 0.7714(9) 0.3631(9) 0.6630(6) 0.155(5) Uani 0.604(11) 1 d P A 2
F11A F 0.6093(6) 0.1613(8) 0.9818(7) 0.174(6) Uani 0.604(11) 1 d P A 2
F12A F 0.4403(3) 0.1990(7) 1.0574(4) 0.133(5) Uani 0.604(11) 1 d P A 2
F13A F 0.2843(11) 0.6950(7) 0.7396(8) 0.083(2) Uani 0.604(11) 1 d P A 2
F14A F 0.4394(8) 0.6623(6) 0.7297(7) 0.084(3) Uani 0.604(11) 1 d P A 2
F18A F 0.0503(5) 0.5331(5) 1.0780(5) 0.0666(18) Uani 0.604(11) 1 d P A 2
F20A F -0.1112(17) 0.2736(11) 0.8676(10) 0.089(5) Uani 0.604(11) 1 d P A 2
F21A F -0.1539(6) 0.1813(6) 0.9519(8) 0.097(3) Uani 0.604(11) 1 d P A 2
F22A F 0.2505(11) 0.0532(8) 0.8106(7) 0.081(3) Uani 0.604(11) 1 d P A 2
F23A F 0.1250(8) 0.0006(5) 0.9276(7) 0.097(3) Uani 0.604(11) 1 d P A 2
F24A F 0.2519(10) 0.0313(5) 0.9485(6) 0.121(4) Uani 0.604(11) 1 d P A 2
F30 F 0.3839(17) 0.3592(9) 1.0596(11) 0.347(12) Uani 0.50 1 d P . .
C71 C 0.4393(6) 0.4299(5) 1.0303(6) 0.137(3) Uani 1 1 d . . .
C72 C 0.4907(6) 0.4663(5) 0.9445(5) 0.131(3) Uani 1 1 d . . .
H72 H 0.4833 0.4412 0.9059 0.157 Uiso 1 1 calc R . .
C73 C 0.4484(6) 0.4623(6) 1.0852(6) 0.168(4) Uani 1 1 d . . .
H73 H 0.4134 0.4366 1.1443 0.201 Uiso 1 1 calc R . .

loop_
_atom_site_aniso_label
_atom_site_aniso_U_11
_atom_site_aniso_U_22
_atom_site_aniso_U_33
_atom_site_aniso_U_23
_atom_site_aniso_U_13
_atom_site_aniso_U_12
Rh1 0.01539(8) 0.01723(8) 0.01726(8) -0.00527(6) -0.00599(6) 0.00078(6)
Rh2 0.01596(8) 0.01865(8) 0.01422(8) -0.00327(6) -0.00545(6) 0.00168(6)
Rh3 0.01269(7) 0.02021(8) 0.01678(8) -0.00590(6) -0.00465(6) 0.00310(6)
P1 0.0231(3) 0.0189(3) 0.0236(3) -0.0059(2) -0.0116(2) -0.0001(2)
P2 0.0222(3) 0.0261(3) 0.0158(2) -0.0020(2) -0.0071(2) 0.0012(2)
P3 0.0150(2) 0.0289(3) 0.0240(3) -0.0097(2) -0.0056(2) 0.0064(2)
C1 0.0419(14) 0.0218(11) 0.0341(13) -0.0051(10) -0.0215(11) 0.0030(10)
C2 0.0484(16) 0.0351(14) 0.0464(16) -0.0145(12) -0.0244(13) 0.0210(12)
C3 0.100(3) 0.0216(13) 0.097(3) -0.0057(15) -0.071(3) -0.0016(15)
C4 0.0370(13) 0.0263(11) 0.0258(11) -0.0079(9) -0.0141(10) -0.0005(9)
C5 0.0436(16) 0.0531(17) 0.0294(13) -0.0173(12) -0.0079(12) 0.0085(13)
C6 0.080(2) 0.0551(19) 0.0312(14) -0.0145(13) -0.0195(15) -0.0253(17)
C7 0.0254(11) 0.0295(12) 0.0382(13) -0.0089(10) -0.0144(10) -0.0039(9)
C8 0.0269(13) 0.0537(17) 0.0421(15) -0.0145(13) -0.0038(11) -0.0092(12)
C9 0.0277(13) 0.0380(14) 0.0609(18) -0.0148(13) -0.0236(13) 0.0037(10)
C10 0.0260(11) 0.0370(13) 0.0195(11) -0.0062(9) -0.0051(9) 0.0027(9)
C11 0.0415(15) 0.0498(16) 0.0173(11) -0.0036(11) -0.0012(10) 0.0021(12)
C12 0.0396(14) 0.0411(14) 0.0293(13) -0.0157(11) -0.0060(11) 0.0034(11)
C13 0.0273(12) 0.0485(15) 0.0247(12) -0.0080(11) -0.0129(10) 0.0089(11)
C14 0.0269(13) 0.0672(19) 0.0391(15) -0.0207(14) -0.0151(11) -0.0003(12)
C15 0.0459(18) 0.087(3) 0.0358(16) 0.0015(16) -0.0262(14) 0.0115(16)
C16 0.0385(13) 0.0253(11) 0.0214(11) -0.0005(9) -0.0093(10) -0.0003(10)
C17 0.0408(15) 0.0339(13) 0.0354(14) -0.0021(11) -0.0124(12) -0.0086(11)
C18 0.0505(17) 0.0296(13) 0.0332(14) -0.0069(11) -0.0109(12) 0.0047(11)
C19 0.0171(10) 0.0396(14) 0.0339(13) -0.0092(11) -0.0050(9) 0.0016(9)
C20 0.0193(13) 0.062(2) 0.078(2) -0.0091(18) -0.0042(14) 0.0028(13)
C21 0.0316(13) 0.0407(15) 0.0358(14) -0.0039(12) -0.0059(11) -0.0046(11)
C22 0.0233(11) 0.0352(13) 0.0318(12) -0.0118(10) -0.0120(9) 0.0132(9)
C23 0.0364(14) 0.0501(16) 0.0388(14) -0.0166(12) -0.0222(12) 0.0134(12)
C24 0.0330(13) 0.0335(13) 0.0389(14) -0.0064(11) -0.0128(11) 0.0124(10)
C25 0.0284(12) 0.0396(14) 0.0344(13) -0.0198(11) -0.0117(10) 0.0109(10)
C26 0.0491(18) 0.073(2) 0.062(2) -0.0471(18) -0.0258(16) 0.0365(16)
C27 0.0472(16) 0.0530(17) 0.0329(14) -0.0203(13) -0.0165(12) 0.0107(13)
B 0.0225(12) 0.0258(12) 0.0212(12) -0.0048(10) -0.0057(9) 0.0036(9)
C31 0.0226(10) 0.0212(10) 0.0244(11) -0.0056(8) -0.0067(9) 0.0020(8)
C32 0.0242(11) 0.0254(11) 0.0270(11) -0.0087(9) -0.0065(9) 0.0052(9)
C33 0.0293(12) 0.0216(10) 0.0306(12) -0.0081(9) -0.0138(10) 0.0072(9)
C34 0.0395(14) 0.0351(13) 0.0398(14) -0.0129(11) -0.0203(12) 0.0155(11)
C35 0.0316(12) 0.0206(10) 0.0269(11) -0.0058(9) -0.0132(9) 0.0009(9)
C36 0.0267(11) 0.0193(10) 0.0252(11) -0.0071(8) -0.0067(9) 0.0021(8)
C37 0.0377(14) 0.0308(12) 0.0309(13) -0.0134(10) -0.0109(11) 0.0081(10)
C38 0.0244(11) 0.0219(10) 0.0268(11) -0.0066(9) -0.0091(9) 0.0058(8)
C41 0.0263(11) 0.0316(12) 0.0240(11) -0.0085(9) -0.0089(9) 0.0034(9)
C42 0.0273(12) 0.0409(14) 0.0240(12) -0.0044(10) -0.0082(9) 0.0010(10)
C43 0.0264(13) 0.0644(19) 0.0304(13) -0.0099(13) -0.0080(11) -0.0013(12)
C44 0.0321(17) 0.118(4) 0.047(2) 0.007(2) -0.0111(15) -0.0099(19)
C45 0.0294(14) 0.077(2) 0.0432(16) -0.0076(15) -0.0194(12) 0.0055(14)
C46 0.0369(15) 0.068(2) 0.0383(16) 0.0038(14) -0.0190(13) 0.0051(14)
C47 0.064(3) 0.110(4) 0.080(3) 0.042(3) -0.047(3) -0.014(2)
C48 0.0279(13) 0.0481(16) 0.0296(13) 0.0001(11) -0.0111(10) 0.0014(11)
C51 0.0267(11) 0.0286(12) 0.0255(11) -0.0079(9) -0.0087(9) 0.0047(9)
C52 0.0345(13) 0.0340(13) 0.0272(12) -0.0100(10) -0.0035(10) -0.0017(10)
C53 0.0484(16) 0.0300(13) 0.0341(14) -0.0107(11) -0.0066(12) -0.0021(11)
C54 0.087(3) 0.0373(17) 0.0448(19) -0.0148(15) 0.0035(19) -0.0134(17)
C55 0.0525(17) 0.0316(13) 0.0369(14) -0.0159(11) -0.0078(13) 0.0051(12)
C56 0.0417(15) 0.0334(13) 0.0263(12) -0.0092(10) -0.0061(11) 0.0080(11)
C57 0.068(2) 0.0383(15) 0.0301(14) -0.0113(12) -0.0067(14) 0.0094(14)
C58 0.0327(12) 0.0281(12) 0.0239(11) -0.0049(9) -0.0074(10) 0.0037(9)
C61 0.0250(11) 0.0267(11) 0.0184(10) -0.0056(9) -0.0064(8) 0.0046(9)
C62 0.0260(11) 0.0269(11) 0.0247(11) -0.0082(9) -0.0090(9) 0.0067(9)
C63 0.0242(11) 0.0335(12) 0.0251(11) -0.0115(10) -0.0063(9) 0.0041(9)
C64 0.0290(13) 0.0432(15) 0.0475(16) -0.0202(13) -0.0130(12) 0.0057(11)
C65 0.0293(12) 0.0314(12) 0.0258(12) -0.0087(10) -0.0067(9) -0.0014(9)
C66 0.0326(12) 0.0277(12) 0.0252(11) -0.0106(9) -0.0073(10) 0.0062(9)
C67 0.0402(16) 0.0326(14) 0.064(2) -0.0213(14) -0.0130(15) 0.0057(12)
C68 0.0249(11) 0.0300(12) 0.0233(11) -0.0097(9) -0.0054(9) 0.0074(9)
F1 0.0346(10) 0.0666(13) 0.1123(18) -0.0081(12) -0.0337(11) 0.0148(9)
F2 0.0910(15) 0.0807(14) 0.0454(10) -0.0247(10) -0.0430(10) 0.0582(12)
F3 0.0771(13) 0.0456(10) 0.0744(13) -0.0351(9) -0.0489(11) 0.0397(9)
F4 0.0327(8) 0.0415(9) 0.0823(13) -0.0436(9) -0.0128(8) 0.0043(7)
F5 0.1029(17) 0.1094(18) 0.0269(9) -0.0247(10) -0.0180(10) 0.0664(15)
F6 0.0243(7) 0.0453(9) 0.0599(10) -0.0288(8) 0.0001(7) -0.0032(6)
F8 0.0529(14) 0.117(2) 0.0911(18) 0.0318(17) -0.0112(13) -0.0337(14)
F10 0.271(7) 0.135(4) 0.225(6) 0.097(4) -0.166(6) -0.035(4)
F15 0.1091(19) 0.0413(10) 0.0673(13) -0.0232(10) -0.0085(12) -0.0204(11)
F16 0.0671(13) 0.0641(12) 0.0419(10) -0.0125(9) 0.0101(9) -0.0053(10)
F17 0.0875(17) 0.131(2) 0.0309(10) -0.0098(12) -0.0155(11) -0.0029(15)
F19 0.0376(9) 0.0842(14) 0.0603(11) -0.0423(10) -0.0157(8) 0.0268(9)
F7 0.127(12) 0.250(17) 0.115(9) -0.104(11) 0.036(7) -0.141(11)
F9 0.040(6) 0.099(8) 0.21(2) 0.043(10) 0.059(9) 0.034(5)
F11 0.032(3) 0.179(13) 0.061(5) 0.030(6) -0.038(3) -0.008(5)
F12 0.75(6) 0.199(17) 0.123(16) -0.037(14) -0.28(3) 0.13(4)
F13 0.21(2) 0.053(8) 0.115(9) 0.042(6) -0.103(15) -0.050(11)
F14 0.060(6) 0.056(5) 0.102(10) -0.009(6) 0.011(5) -0.026(4)
F18 0.32(2) 0.043(5) 0.036(5) -0.016(4) 0.066(9) -0.013(9)
F20 0.039(4) 0.127(12) 0.048(8) -0.001(7) -0.023(5) 0.029(7)
F21 0.022(3) 0.042(3) 0.081(5) -0.003(4) -0.009(3) -0.007(2)
F22 0.064(7) 0.035(5) 0.143(15) -0.040(7) 0.069(9) -0.013(4)
F23 0.052(5) 0.035(4) 0.066(4) -0.028(4) -0.028(4) 0.001(3)
F24 0.081(5) 0.049(4) 0.112(8) -0.050(5) -0.075(5) 0.041(3)
F7A 0.054(4) 0.287(15) 0.076(6) 0.050(7) -0.041(4) -0.081(6)
F9A 0.090(7) 0.211(9) 0.069(4) -0.004(4) 0.044(4) 0.050(6)
F11A 0.081(4) 0.189(9) 0.143(8) 0.094(6) -0.033(5) 0.040(5)
F12A 0.046(3) 0.234(10) 0.038(3) 0.067(4) -0.007(2) 0.012(3)
F13A 0.142(7) 0.040(2) 0.071(3) 0.010(2) -0.064(4) -0.006(4)
F14A 0.080(7) 0.044(3) 0.077(5) -0.019(3) 0.028(4) -0.020(4)
F18A 0.066(3) 0.040(3) 0.053(3) -0.012(2) 0.0190(19) 0.0230(19)
F20A 0.059(6) 0.188(16) 0.056(7) -0.064(9) -0.045(6) 0.063(9)
F21A 0.031(2) 0.064(4) 0.207(10) -0.064(7) -0.038(5) 0.007(2)
F22A 0.084(6) 0.068(4) 0.089(5) -0.061(4) -0.003(4) 0.010(3)
F23A 0.063(5) 0.024(3) 0.130(7) -0.006(3) 0.034(4) -0.004(3)
F24A 0.250(10) 0.067(4) 0.149(7) -0.072(5) -0.168(8) 0.101(5)
F30 0.39(2) 0.199(13) 0.279(17) -0.072(12) 0.075(16) -0.063(15)
C71 0.120(5) 0.129(6) 0.156(7) -0.068(5) -0.025(5) -0.015(4)
C72 0.116(5) 0.207(8) 0.112(5) -0.109(5) -0.044(4) 0.021(5)
C73 0.122(6) 0.250(10) 0.219(9) -0.169(9) -0.088(6) 0.027(6)

loop_
_atom_type_symbol
_atom_type_description
_atom_type_scat_dispersion_real
_atom_type_scat_dispersion_imag
_atom_type_scat_source
C C 0.0033 0.0016 'International Tables Vol C Tables 4.2.6.8 and 6.1.1.4'
H H 0.0000 0.0000 'International Tables Vol C Tables 4.2.6.8 and 6.1.1.4'
B B 0.0013 0.0007 'International Tables Vol C Tables 4.2.6.8 and 6.1.1.4'
F F 0.0171 0.0103 'International Tables Vol C Tables 4.2.6.8 and 6.1.1.4'
P P 0.1023 0.0942 'International Tables Vol C Tables 4.2.6.8 and 6.1.1.4'
Rh Rh -1.1178 0.9187 'International Tables Vol C Tables 4.2.6.8 and 6.1.1.4'

loop_
_geom_angle_atom_site_label_1
_geom_angle_atom_site_label_2
_geom_angle_atom_site_label_3
_geom_angle
_geom_angle_site_symmetry_1
_geom_angle_site_symmetry_3
P1 Rh1 Rh2 136.780(16) . .
P1 Rh1 Rh3 131.825(16) . .
Rh2 Rh1 Rh3 60.220(7) . .
P1 Rh1 Rh2 132.881(16) . 2_556
Rh2 Rh1 Rh2 90.216(7) . 2_556
Rh3 Rh1 Rh2 60.468(7) . 2_556
P1 Rh1 Rh3 137.526(16) . 2_556
Rh2 Rh1 Rh3 60.472(6) . 2_556
Rh3 Rh1 Rh3 90.567(7) . 2_556
Rh2 Rh1 Rh3 59.744(6) 2_556 2_556
P1 Rh1 Rh1 176.569(17) . 2_556
Rh2 Rh1 Rh1 45.318(5) . 2_556
Rh3 Rh1 Rh1 45.489(5) . 2_556
Rh2 Rh1 Rh1 44.898(6) 2_556 2_556
Rh3 Rh1 Rh1 45.078(5) 2_556 2_556
P1 Rh1 H100 98.3(10) . .
Rh2 Rh1 H100 38.5(10) . .
Rh3 Rh1 H100 86.0(10) . .
Rh2 Rh1 H100 128.7(10) 2_556 .
Rh3 Rh1 H100 85.4(10) 2_556 .
Rh1 Rh1 H100 83.9(10) 2_556 .
P1 Rh1 H300 90.5(11) . .
Rh2 Rh1 H300 132.6(11) . .
Rh3 Rh1 H300 87.5(11) . .
Rh2 Rh1 H300 42.4(11) 2_556 .
Rh3 Rh1 H300 88.7(11) 2_556 .
Rh1 Rh1 H300 87.3(11) 2_556 .
H100 Rh1 H300 171.1(15) . .
P1 Rh1 H400 98.6(9) . .
Rh2 Rh1 H400 86.4(9) . .
Rh3 Rh1 H400 129.5(9) . .
Rh2 Rh1 H400 85.2(9) 2_556 .
Rh3 Rh1 H400 38.9(9) 2_556 .
Rh1 Rh1 H400 84.0(9) 2_556 .
H100 Rh1 H400 89.4(13) . .
H300 Rh1 H400 90.2(14) . .
P1 Rh1 H600 89.4(11) . .
Rh2 Rh1 H600 86.7(10) . .
Rh3 Rh1 H600 42.6(11) . .
Rh2 Rh1 H600 90.5(11) 2_556 .
Rh3 Rh1 H600 133.1(11) 2_556 .
Rh1 Rh1 H600 88.0(11) 2_556 .
H100 Rh1 H600 87.9(14) . .
H300 Rh1 H600 91.3(15) . .
H400 Rh1 H600 171.8(14) . .
P2 Rh2 Rh1 132.707(17) . .
P2 Rh2 Rh3 136.368(17) . .
Rh1 Rh2 Rh3 60.047(6) . .
P2 Rh2 Rh1 137.451(17) . 2_556
Rh1 Rh2 Rh1 89.784(7) . 2_556
Rh3 Rh2 Rh1 60.276(6) . 2_556
P2 Rh2 Rh3 133.199(16) . 2_556
Rh1 Rh2 Rh3 60.269(7) . 2_556
Rh3 Rh2 Rh3 90.350(7) . 2_556
Rh1 Rh2 Rh3 59.564(6) 2_556 2_556
P2 Rh2 H100 88.7(11) . .
Rh1 Rh2 H100 44.1(11) . .
Rh3 Rh2 H100 89.7(11) . .
Rh1 Rh2 H100 133.8(11) 2_556 .
Rh3 Rh2 H100 89.1(11) 2_556 .
P2 Rh2 H200 88.3(12) . .
Rh1 Rh2 H200 90.4(12) . .
Rh3 Rh2 H200 135.3(12) . .
Rh1 Rh2 H200 89.4(12) 2_556 .
Rh3 Rh2 H200 44.9(12) 2_556 .
H100 Rh2 H200 89.8(16) . .
P2 Rh2 H500 101.5(9) . .
Rh1 Rh2 H500 82.2(9) . .
Rh3 Rh2 H500 34.9(9) . .
Rh1 Rh2 H500 84.1(9) 2_556 .
Rh3 Rh2 H500 125.3(9) 2_556 .
H100 Rh2 H500 89.4(14) . .
H200 Rh2 H500 170.2(15) . .
P3 Rh3 Rh1 136.355(17) . .
P3 Rh3 Rh2 131.377(17) . .
Rh1 Rh3 Rh2 59.733(6) . .
P3 Rh3 Rh1 133.985(17) . 2_556
Rh1 Rh3 Rh1 89.433(7) . 2_556
Rh2 Rh3 Rh1 59.980(6) . 2_556
P3 Rh3 Rh2 138.938(17) . 2_556
Rh1 Rh3 Rh2 59.969(6) . 2_556
Rh2 Rh3 Rh2 89.650(7) . 2_556
Rh1 Rh3 Rh2 59.259(6) 2_556 2_556
P3 Rh3 H500 87.1(11) . .
Rh1 Rh3 H500 88.4(11) . .
Rh2 Rh3 H500 44.3(11) . .
Rh1 Rh3 H500 90.6(11) 2_556 .
Rh2 Rh3 H500 133.9(11) 2_556 .
P3 Rh3 H600 97.5(10) . .
Rh1 Rh3 H600 38.8(10) . .
Rh2 Rh3 H600 83.8(10) . .
Rh1 Rh3 H600 128.2(10) 2_556 .
Rh2 Rh3 H600 87.3(10) 2_556 .
H500 Rh3 H600 86.3(14) . .
C7 P1 C1 104.47(11) . .
C7 P1 C4 103.40(11) . .
C1 P1 C4 111.57(12) . .
C7 P1 Rh1 112.61(8) . .
C1 P1 Rh1 111.56(8) . .
C4 P1 Rh1 112.67(8) . .
C16 P2 C13 104.37(12) . .
C16 P2 C10 104.23(11) . .
C13 P2 C10 110.64(12) . .
C16 P2 Rh2 112.90(8) . .
C13 P2 Rh2 113.63(8) . .
C10 P2 Rh2 110.52(8) . .
C22 P3 C19 104.59(11) . .
C22 P3 C25 103.60(11) . .
C19 P3 C25 111.25(12) . .
C22 P3 Rh3 111.19(8) . .
C19 P3 Rh3 112.43(8) . .
C25 P3 Rh3 113.10(8) . .
C3 C1 C2 110.1(2) . .
C3 C1 P1 115.72(19) . .
C2 C1 P1 114.00(18) . .
C3 C1 H1 105.3 . .
C2 C1 H1 105.3 . .
P1 C1 H1 105.3 . .
C1 C2 H2A 109.5 . .
C1 C2 H2B 109.5 . .
H2A C2 H2B 109.5 . .
C1 C2 H2C 109.5 . .
H2A C2 H2C 109.5 . .
H2B C2 H2C 109.5 . .
C1 C3 H3A 109.5 . .
C1 C3 H3B 109.5 . .
H3A C3 H3B 109.5 . .
C1 C3 H3C 109.5 . .
H3A C3 H3C 109.5 . .
H3B C3 H3C 109.5 . .
C5 C4 C6 111.0(2) . .
C5 C4 P1 112.98(17) . .
C6 C4 P1 115.49(18) . .
C5 C4 H4 105.4 . .
C6 C4 H4 105.4 . .
P1 C4 H4 105.4 . .
C4 C5 H5A 109.5 . .
C4 C5 H5B 109.5 . .
H5A C5 H5B 109.5 . .
C4 C5 H5C 109.5 . .
H5A C5 H5C 109.5 . .
H5B C5 H5C 109.5 . .
C4 C6 H6A 109.5 . .
C4 C6 H6B 109.5 . .
H6A C6 H6B 109.5 . .
C4 C6 H6C 109.5 . .
H6A C6 H6C 109.5 . .
H6B C6 H6C 109.5 . .
C9 C7 C8 110.7(2) . .
C9 C7 P1 111.41(17) . .
C8 C7 P1 112.02(17) . .
C9 C7 H7 107.5 . .
C8 C7 H7 107.5 . .
P1 C7 H7 107.5 . .
C7 C8 H8A 109.5 . .
C7 C8 H8B 109.5 . .
H8A C8 H8B 109.5 . .
C7 C8 H8C 109.5 . .
H8A C8 H8C 109.5 . .
H8B C8 H8C 109.5 . .
C7 C9 H9A 109.5 . .
C7 C9 H9B 109.5 . .
H9A C9 H9B 109.5 . .
C7 C9 H9C 109.5 . .
H9A C9 H9C 109.5 . .
H9B C9 H9C 109.5 . .
C12 C10 C11 110.0(2) . .
C12 C10 P2 112.90(17) . .
C11 C10 P2 116.12(18) . .
C12 C10 H10 105.6 . .
C11 C10 H10 105.6 . .
P2 C10 H10 105.6 . .
C10 C11 H11A 109.5 . .
C10 C11 H11B 109.5 . .
H11A C11 H11B 109.5 . .
C10 C11 H11C 109.5 . .
H11A C11 H11C 109.5 . .
H11B C11 H11C 109.5 . .
C10 C12 H12A 109.5 . .
C10 C12 H12B 109.5 . .
H12A C12 H12B 109.5 . .
C10 C12 H12C 109.5 . .
H12A C12 H12C 109.5 . .
H12B C12 H12C 109.5 . .
C14 C13 C15 110.2(2) . .
C14 C13 P2 113.98(18) . .
C15 C13 P2 114.49(19) . .
C14 C13 H13 105.8 . .
C15 C13 H13 105.8 . .
P2 C13 H13 105.8 . .
C13 C14 H14A 109.5 . .
C13 C14 H14B 109.5 . .
H14A C14 H14B 109.5 . .
C13 C14 H14C 109.5 . .
H14A C14 H14C 109.5 . .
H14B C14 H14C 109.5 . .
C13 C15 H15A 109.5 . .
C13 C15 H15B 109.5 . .
H15A C15 H15B 109.5 . .
C13 C15 H15C 109.5 . .
H15A C15 H15C 109.5 . .
H15B C15 H15C 109.5 . .
C17 C16 C18 110.8(2) . .
C17 C16 P2 111.21(17) . .
C18 C16 P2 111.67(17) . .
C17 C16 H16 107.6 . .
C18 C16 H16 107.6 . .
P2 C16 H16 107.6 . .
C16 C17 H17A 109.5 . .
C16 C17 H17B 109.5 . .
H17A C17 H17B 109.5 . .
C16 C17 H17C 109.5 . .
H17A C17 H17C 109.5 . .
H17B C17 H17C 109.5 . .
C16 C18 H18A 109.5 . .
C16 C18 H18B 109.5 . .
H18A C18 H18B 109.5 . .
C16 C18 H18C 109.5 . .
H18A C18 H18C 109.5 . .
H18B C18 H18C 109.5 . .
C21 C19 C20 109.8(2) . .
C21 C19 P3 114.63(18) . .
C20 C19 P3 115.3(2) . .
C21 C19 H19 105.4 . .
C20 C19 H19 105.4 . .
P3 C19 H19 105.4 . .
C19 C20 H20A 109.5 . .
C19 C20 H20B 109.5 . .
H20A C20 H20B 109.5 . .
C19 C20 H20C 109.5 . .
H20A C20 H20C 109.5 . .
H20B C20 H20C 109.5 . .
C19 C21 H21A 109.5 . .
C19 C21 H21B 109.5 . .
H21A C21 H21B 109.5 . .
C19 C21 H21C 109.5 . .
H21A C21 H21C 109.5 . .
H21B C21 H21C 109.5 . .
C23 C22 C24 110.6(2) . .
C23 C22 P3 111.96(17) . .
C24 C22 P3 110.87(17) . .
C23 C22 H22 107.7 . .
C24 C22 H22 107.7 . .
P3 C22 H22 107.7 . .
C22 C23 H23A 109.5 . .
C22 C23 H23B 109.5 . .
H23A C23 H23B 109.5 . .
C22 C23 H23C 109.5 . .
H23A C23 H23C 109.5 . .
H23B C23 H23C 109.5 . .
C22 C24 H24A 109.5 . .
C22 C24 H24B 109.5 . .
H24A C24 H24B 109.5 . .
C22 C24 H24C 109.5 . .
H24A C24 H24C 109.5 . .
H24B C24 H24C 109.5 . .
C27 C25 C26 110.4(2) . .
C27 C25 P3 113.31(18) . .
C26 C25 P3 116.00(19) . .
C27 C25 H25 105.4 . .
C26 C25 H25 105.4 . .
P3 C25 H25 105.4 . .
C25 C26 H26A 109.5 . .
C25 C26 H26B 109.5 . .
H26A C26 H26B 109.5 . .
C25 C26 H26C 109.5 . .
H26A C26 H26C 109.5 . .
H26B C26 H26C 109.5 . .
C25 C27 H27A 109.5 . .
C25 C27 H27B 109.5 . .
H27A C27 H27B 109.5 . .
C25 C27 H27C 109.5 . .
H27A C27 H27C 109.5 . .
H27B C27 H27C 109.5 . .
C51 B C31 109.46(18) . .
C51 B C41 104.89(19) . .
C31 B C41 113.07(18) . .
C51 B C61 113.63(18) . .
C31 B C61 103.24(18) . .
C41 B C61 112.76(19) . .
C38 C31 C32 115.4(2) . .
C38 C31 B 124.4(2) . .
C32 C31 B 120.07(19) . .
C33 C32 C31 122.6(2) . .
C33 C32 H32 118.7 . .
C31 C32 H32 118.7 . .
C32 C33 C35 121.1(2) . .
C32 C33 C34 118.4(2) . .
C35 C33 C34 120.5(2) . .
F1 C34 F2 106.4(2) . .
F1 C34 F3 106.3(2) . .
F2 C34 F3 106.3(2) . .
F1 C34 C33 112.4(2) . .
F2 C34 C33 112.9(2) . .
F3 C34 C33 112.0(2) . .
C33 C35 C36 117.4(2) . .
C33 C35 H35 121.3 . .
C36 C35 H35 121.3 . .
C35 C36 C38 121.4(2) . .
C35 C36 C37 120.4(2) . .
C38 C36 C37 118.2(2) . .
F5 C37 F6 106.6(2) . .
F5 C37 F4 107.3(2) . .
F6 C37 F4 104.4(2) . .
F5 C37 C36 113.4(2) . .
F6 C37 C36 112.7(2) . .
F4 C37 C36 111.9(2) . .
C36 C38 C31 122.0(2) . .
C36 C38 H38 119.0 . .
C31 C38 H38 119.0 . .
C48 C41 C42 115.0(2) . .
C48 C41 B 122.4(2) . .
C42 C41 B 122.3(2) . .
C43 C42 C41 122.0(2) . .
C43 C42 H42 119.0 . .
C41 C42 H42 119.0 . .
C45 C43 C42 121.4(3) . .
C45 C43 C44 118.9(3) . .
C42 C43 C44 119.7(3) . .
F9 C44 F7A 70.9(11) . .
F9 C44 F8 117.0(9) . .
F7A C44 F8 116.8(7) . .
F9 C44 F9A 35.7(14) . .
F7A C44 F9A 105.7(8) . .
F8 C44 F9A 94.1(6) . .
F9 C44 F7 107.6(13) . .
F7A C44 F7 39.2(9) . .
F8 C44 F7 88.3(10) . .
F9A C44 F7 137.6(8) . .
F9 C44 C43 115.6(7) . .
F7A C44 C43 114.8(4) . .
F8 C44 C43 114.7(3) . .
F9A C44 C43 107.7(7) . .
F7 C44 C43 109.6(6) . .
C43 C45 C46 118.0(3) . .
C43 C45 H45 121.0 . .
C46 C45 H45 121.0 . .
C45 C46 C48 120.8(3) . .
C45 C46 C47 119.7(3) . .
C48 C46 C47 119.5(3) . .
F12 C47 F12A 49(3) . .
F12 C47 F11A 99(2) . .
F12A C47 F11A 131.9(6) . .
F12 C47 F10 125.1(17) . .
F12A C47 F10 89.0(6) . .
F11A C47 F10 84.0(8) . .
F12 C47 F11 52(3) . .
F12A C47 F11 99.6(8) . .
F11A C47 F11 52.4(6) . .
F10 C47 F11 127.7(8) . .
F12 C47 C46 116.5(10) . .
F12A C47 C46 113.1(5) . .
F11A C47 C46 113.7(5) . .
F10 C47 C46 111.5(5) . .
F11 C47 C46 111.9(6) . .
C46 C48 C41 122.7(2) . .
C46 C48 H48 118.6 . .
C41 C48 H48 118.6 . .
C58 C51 C52 115.7(2) . .
C58 C51 B 124.1(2) . .
C52 C51 B 120.0(2) . .
C53 C52 C51 122.2(2) . .
C53 C52 H52 118.9 . .
C51 C52 H52 118.9 . .
C52 C53 C55 120.9(2) . .
C52 C53 C54 119.1(2) . .
C55 C53 C54 120.0(3) . .
F13 C54 F14A 79.8(15) . .
F13 C54 F15 109.1(13) . .
F14A C54 F15 113.0(6) . .
F13 C54 F13A 19.8(18) . .
F14A C54 F13A 99.5(7) . .
F15 C54 F13A 103.5(6) . .
F13 C54 C53 120.8(12) . .
F14A C54 C53 115.8(6) . .
F15 C54 C53 114.0(3) . .
F13A C54 C53 109.1(6) . .
F13 C54 F14 105.7(15) . .
F14A C54 F14 26.5(9) . .
F15 C54 F14 98.4(8) . .
F13A C54 F14 125.5(8) . .
C53 C54 F14 106.0(8) . .
C56 C55 C53 117.8(2) . .
C56 C55 H55 121.1 . .
C53 C55 H55 121.1 . .
C55 C56 C58 121.4(2) . .
C55 C56 C57 119.2(2) . .
C58 C56 C57 119.4(2) . .
F18 C57 F18A 22.3(14) . .
F18 C57 F17 95.4(11) . .
F18A C57 F17 114.3(5) . .
F18 C57 F16 118.6(10) . .
F18A C57 F16 101.3(5) . .
F17 C57 F16 102.5(2) . .
F18 C57 C56 113.3(6) . .
F18A C57 C56 112.9(4) . .
F17 C57 C56 112.0(3) . .
F16 C57 C56 112.9(3) . .
C56 C58 C51 122.1(2) . .
C56 C58 H58 119.0 . .
C51 C58 H58 119.0 . .
C62 C61 C68 115.2(2) . .
C62 C61 B 122.4(2) . .
C68 C61 B 121.8(2) . .
C63 C62 C61 122.3(2) . .
C63 C62 H62 118.8 . .
C61 C62 H62 118.8 . .
C65 C63 C62 120.9(2) . .
C65 C63 C64 119.4(2) . .
C62 C63 C64 119.6(2) . .
F20A C64 F21A 87.7(11) . .
F20A C64 F19 111.6(9) . .
F21A C64 F19 114.5(5) . .
F20A C64 F21 115.2(10) . .
F21A C64 F21 29.5(5) . .
F19 C64 F21 93.2(5) . .
F20A C64 F20 20.4(18) . .
F21A C64 F20 106.1(13) . .
F19 C64 F20 95.4(12) . .
F21 C64 F20 130.8(12) . .
F20A C64 C63 113.1(9) . .
F21A C64 C63 114.7(4) . .
F19 C64 C63 112.9(2) . .
F21 C64 C63 109.4(5) . .
F20 C64 C63 111.3(12) . .
C66 C65 C63 118.0(2) . .
C66 C65 H65 121.0 . .
C63 C65 H65 121.0 . .
C65 C66 C68 121.0(2) . .
C65 C66 C67 120.1(2) . .
C68 C66 C67 118.9(2) . .
F24 C67 F22 76.5(14) . .
F24 C67 F23A 115.4(8) . .
F22 C67 F23A 114.9(8) . .
F24 C67 F22A 93.1(9) . .
F22 C67 F22A 16.8(16) . .
F23A C67 F22A 105.3(7) . .
F24 C67 F23 122.4(8) . .
F22 C67 F23 105.7(10) . .
F23A C67 F23 12.0(9) . .
F22A C67 F23 94.6(7) . .
F24 C67 F24A 30.1(6) . .
F22 C67 F24A 105.6(14) . .
F23A C67 F24A 95.6(8) . .
F22A C67 F24A 121.5(8) . .
F23 C67 F24A 106.2(7) . .
F24 C67 C66 116.4(5) . .
F22 C67 C66 114.8(8) . .
F23A C67 C66 113.9(5) . .
F22A C67 C66 110.0(7) . .
F23 C67 C66 114.0(6) . .
F24A C67 C66 109.8(4) . .
C66 C68 C61 122.6(2) . .
C66 C68 H68 118.7 . .
C61 C68 H68 118.7 . .
C47 F10 F11A 47.5(5) . .
F12 F11 C47 56.7(13) . .
F11 F12 C47 71.2(19) . .
C67 F22 F24 51.2(9) . .
C67 F24 F22 52.3(8) . .
C47 F11A F10 48.5(5) . .
C73 C71 F30 117.6(13) . .
C73 C71 C72 121.4(8) . .
F30 C71 C72 120.9(11) . .
C73 C72 C71 120.6(7) 2_667 .
C73 C72 H72 119.7 2_667 .
C71 C72 H72 119.7 . .
C71 C73 C72 118.0(9) . 2_667
C71 C73 H73 121.0 . .
C72 C73 H73 121.0 2_667 .

loop_
_geom_bond_atom_site_label_1
_geom_bond_atom_site_label_2
_geom_bond_distance
_geom_bond_site_symmetry_2
Rh1 P1 2.2455(6) .
Rh1 Rh2 2.6998(3) .
Rh1 Rh3 2.7084(2) .
Rh1 Rh2 2.7195(2) 2_556
Rh1 Rh3 2.7277(2) 2_556
Rh1 Rh1 3.8248(3) 2_556
Rh1 H100 1.89(3) .
Rh1 H300 1.78(3) .
Rh1 H400 1.88(3) .
Rh1 H600 1.72(3) .
Rh2 P2 2.2459(6) .
Rh2 Rh3 2.7131(2) .
Rh2 Rh1 2.7195(2) 2_556
Rh2 Rh3 2.7331(3) 2_556
Rh2 H100 1.70(3) .
Rh2 H200 1.62(3) .
Rh2 H500 1.93(3) .
Rh3 P3 2.2465(6) .
Rh3 Rh1 2.7277(2) 2_556
Rh3 Rh2 2.7331(3) 2_556
Rh3 H500 1.58(3) .
Rh3 H600 1.85(3) .
P1 C7 1.842(2) .
P1 C1 1.849(2) .
P1 C4 1.858(2) .
P2 C16 1.847(2) .
P2 C13 1.849(2) .
P2 C10 1.857(2) .
P3 C22 1.853(2) .
P3 C19 1.856(3) .
P3 C25 1.858(2) .
C1 C3 1.522(4) .
C1 C2 1.524(4) .
C1 H1 1.0000 .
C2 H2A 0.9800 .
C2 H2B 0.9800 .
C2 H2C 0.9800 .
C3 H3A 0.9800 .
C3 H3B 0.9800 .
C3 H3C 0.9800 .
C4 C5 1.525(4) .
C4 C6 1.535(3) .
C4 H4 1.0000 .
C5 H5A 0.9800 .
C5 H5B 0.9800 .
C5 H5C 0.9800 .
C6 H6A 0.9800 .
C6 H6B 0.9800 .
C6 H6C 0.9800 .
C7 C9 1.529(4) .
C7 C8 1.532(4) .
C7 H7 1.0000 .
C8 H8A 0.9800 .
C8 H8B 0.9800 .
C8 H8C 0.9800 .
C9 H9A 0.9800 .
C9 H9B 0.9800 .
C9 H9C 0.9800 .
C10 C12 1.530(4) .
C10 C11 1.537(3) .
C10 H10 1.0000 .
C11 H11A 0.9800 .
C11 H11B 0.9800 .
C11 H11C 0.9800 .
C12 H12A 0.9800 .
C12 H12B 0.9800 .
C12 H12C 0.9800 .
C13 C14 1.527(4) .
C13 C15 1.531(4) .
C13 H13 1.0000 .
C14 H14A 0.9800 .
C14 H14B 0.9800 .
C14 H14C 0.9800 .
C15 H15A 0.9800 .
C15 H15B 0.9800 .
C15 H15C 0.9800 .
C16 C17 1.529(4) .
C16 C18 1.536(4) .
C16 H16 1.0000 .
C17 H17A 0.9800 .
C17 H17B 0.9800 .
C17 H17C 0.9800 .
C18 H18A 0.9800 .
C18 H18B 0.9800 .
C18 H18C 0.9800 .
C19 C21 1.524(4) .
C19 C20 1.528(3) .
C19 H19 1.0000 .
C20 H20A 0.9800 .
C20 H20B 0.9800 .
C20 H20C 0.9800 .
C21 H21A 0.9800 .
C21 H21B 0.9800 .
C21 H21C 0.9800 .
C22 C23 1.526(4) .
C22 C24 1.532(4) .
C22 H22 1.0000 .
C23 H23A 0.9800 .
C23 H23B 0.9800 .
C23 H23C 0.9800 .
C24 H24A 0.9800 .
C24 H24B 0.9800 .
C24 H24C 0.9800 .
C25 C27 1.525(4) .
C25 C26 1.539(3) .
C25 H25 1.0000 .
C26 H26A 0.9800 .
C26 H26B 0.9800 .
C26 H26C 0.9800 .
C27 H27A 0.9800 .
C27 H27B 0.9800 .
C27 H27C 0.9800 .
B C51 1.639(3) .
B C31 1.639(3) .
B C41 1.642(3) .
B C61 1.644(3) .
C31 C38 1.398(3) .
C31 C32 1.401(3) .
C32 C33 1.382(3) .
C32 H32 0.9500 .
C33 C35 1.386(3) .
C33 C34 1.499(3) .
C34 F1 1.319(3) .
C34 F2 1.328(3) .
C34 F3 1.331(3) .
C35 C36 1.386(3) .
C35 H35 0.9500 .
C36 C38 1.391(3) .
C36 C37 1.500(3) .
C37 F5 1.324(3) .
C37 F6 1.332(3) .
C37 F4 1.345(3) .
C38 H38 0.9500 .
C41 C48 1.393(3) .
C41 C42 1.404(3) .
C42 C43 1.391(4) .
C42 H42 0.9500 .
C43 C45 1.370(4) .
C43 C44 1.504(4) .
C44 F9 1.221(13) .
C44 F7A 1.252(7) .
C44 F8 1.275(5) .
C44 F9A 1.369(13) .
C44 F7 1.396(12) .
C45 C46 1.377(4) .
C45 H45 0.9500 .
C46 C48 1.391(4) .
C46 C47 1.502(5) .
C47 F12 1.173(16) .
C47 F12A 1.283(9) .
C47 F11A 1.288(8) .
C47 F10 1.308(8) .
C47 F11 1.329(9) .
C48 H48 0.9500 .
C51 C58 1.396(3) .
C51 C52 1.407(3) .
C52 C53 1.386(4) .
C52 H52 0.9500 .
C53 C55 1.390(4) .
C53 C54 1.498(4) .
C54 F13 1.070(18) .
C54 F14A 1.251(10) .
C54 F15 1.319(4) .
C54 F13A 1.479(11) .
C54 F14 1.505(17) .
C55 C56 1.380(4) .
C55 H55 0.9500 .
C56 C58 1.390(3) .
C56 C57 1.508(4) .
C57 F18 1.287(15) .
C57 F18A 1.317(7) .
C57 F17 1.324(4) .
C57 F16 1.337(4) .
C58 H58 0.9500 .
C61 C62 1.399(3) .
C61 C68 1.404(3) .
C62 C63 1.395(3) .
C62 H62 0.9500 .
C63 C65 1.384(3) .
C63 C64 1.502(3) .
C64 F20A 1.269(17) .
C64 F21A 1.307(8) .
C64 F19 1.312(3) .
C64 F21 1.378(11) .
C64 F20 1.38(3) .
C65 C66 1.382(3) .
C65 H65 0.9500 .
C66 C68 1.388(3) .
C66 C67 1.496(4) .
C67 F24 1.231(9) .
C67 F22 1.250(15) .
C67 F23A 1.286(9) .
C67 F22A 1.347(11) .
C67 F23 1.352(12) .
C67 F24A 1.386(7) .
C68 H68 0.9500 .
F10 F11A 1.738(12) .
F11 F12 1.11(5) .
F22 F24 1.54(3) .
F30 C71 1.313(15) .
C71 C73 1.305(9) .
C71 C72 1.378(10) .
C72 C73 1.356(11) 2_667
C72 H72 0.9500 .
C73 C72 1.356(11) 2_667
C73 H73 0.9500 .
